data_7114564
loop_
_publ_author_name
'Xiaoxia Lv'
'Liangjun Li'
'Sifu Tang'
'Chao Wang'
'Xuebo Zhao'

_publ_section_title
;
 High CO2/N2 and CO2/CH4 selectivity in a chiral metal-organic framework
 with contracted pores and multiple functionalities
;
_journal_name_full Chem.Commun.
_journal_page_first 6886
_journal_paper_doi 10.1039/C4CC00334A
_journal_volume 50
_journal_year 2014
_chemical_formula_sum 'C23 H18 N2 O5 Zn'
_chemical_formula_weight 467.76
_chemical_name_systematic
; 
 ? 
;
_space_group_IT_number 19
_symmetry_space_group_name_Hall 'P 2ac 2ab'
_symmetry_space_group_name_H-M 'P 21 21 21'
_atom_sites_solution_hydrogens geom
_atom_sites_solution_primary direct
_atom_sites_solution_secondary difmap
_audit_creation_method SHELXL-97
_cell_angle_alpha 90.00
_cell_angle_beta 90.00
_cell_angle_gamma 90.00
_cell_formula_units_Z 4
_cell_length_a 6.215(2)
_cell_length_b 20.656(8)
_cell_length_c 25.022(10)
_cell_measurement_temperature 296(2)
_cell_volume 3212(2)
_computing_structure_refinement 'SHELXL-97 (Sheldrick, 1997)'
_computing_structure_solution 'SHELXS-97 (Sheldrick, 1990)'
_diffrn_ambient_temperature 296(2)
_diffrn_measured_fraction_theta_full 0.977
_diffrn_measured_fraction_theta_max 0.977
_diffrn_radiation_monochromator graphite
_diffrn_radiation_source 'fine-focus sealed tube'
_diffrn_radiation_type MoK\a
_diffrn_radiation_wavelength 0.71073
_diffrn_reflns_av_R_equivalents 0.0921
_diffrn_reflns_av_sigmaI/netI 0.1695
_diffrn_reflns_limit_h_max 5
_diffrn_reflns_limit_h_min -7
_diffrn_reflns_limit_k_max 23
_diffrn_reflns_limit_k_min -19
_diffrn_reflns_limit_l_max 29
_diffrn_reflns_limit_l_min -29
_diffrn_reflns_number 13374
_diffrn_reflns_theta_full 25.00
_diffrn_reflns_theta_max 25.00
_diffrn_reflns_theta_min 1.63
_exptl_absorpt_coefficient_mu 0.789
_exptl_absorpt_correction_T_max 0.9253
_exptl_absorpt_correction_T_min 0.8581
_exptl_crystal_density_diffrn 0.967
_exptl_crystal_density_method 'not measured'
_exptl_crystal_F_000 960
_exptl_crystal_size_max 0.20
_exptl_crystal_size_mid 0.10
_exptl_crystal_size_min 0.10
_refine_diff_density_max 0.801
_refine_diff_density_min -0.671
_refine_diff_density_rms 0.092
_refine_ls_abs_structure_details 'Flack H D (1983), Acta Cryst. A39, 876-881'
_refine_ls_abs_structure_Flack 0.04(3)
_refine_ls_extinction_method none
_refine_ls_goodness_of_fit_ref 1.081
_refine_ls_hydrogen_treatment mixed
_refine_ls_matrix_type full
_refine_ls_number_parameters 245
_refine_ls_number_reflns 5551
_refine_ls_number_restraints 30
_refine_ls_restrained_S_all 1.079
_refine_ls_R_factor_all 0.1393
_refine_ls_R_factor_gt 0.0794
_refine_ls_shift/su_max 0.001
_refine_ls_shift/su_mean 0.000
_refine_ls_structure_factor_coef Fsqd
_refine_ls_weighting_details 'calc w=1/[\s^2^(Fo^2^)+(0.0788P)^2^+0.0000P] where P=(Fo^2^+2Fc^2^)/3'
_refine_ls_weighting_scheme calc
_refine_ls_wR_factor_gt 0.1804
_refine_ls_wR_factor_ref 0.2052
_reflns_number_gt 2965
_reflns_number_total 5551
_reflns_threshold_expression >2sigma(I)
_cod_data_source_file c4cc00334a2.cif
_cod_data_source_block lvl15zn
_cod_original_cell_volume 3213(2)
_cod_database_code 7114564

loop_
_symmetry_equiv_pos_as_xyz
'x, y, z'
'-x+1/2, -y, z+1/2'
'-x, y+1/2, -z+1/2'
'x+1/2, -y+1/2, -z'

loop_
_atom_site_label
_atom_site_type_symbol
_atom_site_fract_x
_atom_site_fract_y
_atom_site_fract_z
_atom_site_U_iso_or_equiv
_atom_site_adp_type
_atom_site_occupancy
_atom_site_symmetry_multiplicity
_atom_site_calc_flag
_atom_site_refinement_flags
_atom_site_disorder_assembly
_atom_site_disorder_group
Zn1 Zn 0.13148(17) 0.80710(5) 1.13430(3) 0.0384(3) Uani 1 1 d . . .
N1 N 0.7534(11) 0.6053(3) 0.8552(2) 0.0375(18) Uani 1 1 d . . .
N2 N 0.9390(12) 0.5307(4) 0.8094(3) 0.046(2) Uani 1 1 d . A .
H2 H 1.0141 0.5131 0.7845 0.055 Uiso 1 1 calc R . .
O1 O 0.1559(10) 0.7430(3) 1.07543(19) 0.0375(14) Uani 1 1 d . . .
O1W O -0.1879(8) 0.8107(3) 1.15584(19) 0.0425(15) Uani 1 1 d . . .
H1WA H -0.1375 0.7829 1.1341 0.051 Uiso 1 1 d R . .
H1WB H -0.1321 0.8299 1.1292 0.051 Uiso 1 1 d R . .
O2 O 0.4837(11) 0.7723(3) 1.0952(2) 0.0553(19) Uani 1 1 d . . .
O3 O 1.5800(16) 0.2634(6) 0.7386(4) 0.149(5) Uani 1 1 d . . .
O4 O 1.2683(11) 0.2364(3) 0.7012(2) 0.0550(19) Uani 1 1 d . . .
C1 C 0.3688(19) 0.7386(4) 1.0703(3) 0.040(2) Uani 1 1 d . . .
C2 C 0.4438(13) 0.6888(4) 1.0339(3) 0.0308(19) Uani 1 1 d . . .
C3 C 0.3255(18) 0.6601(4) 0.9955(3) 0.048(3) Uani 1 1 d . . .
H3 H 0.1851 0.6745 0.9906 0.058 Uiso 1 1 calc R . .
C4 C 0.398(2) 0.6110(5) 0.9632(3) 0.074(4) Uani 1 1 d . . .
H4 H 0.3108 0.5922 0.9374 0.088 Uiso 1 1 calc R . .
C5 C 0.616(2) 0.5902(5) 0.9712(4) 0.069(4) Uani 1 1 d . . .
C6 C 0.7430(19) 0.6164(6) 1.0096(4) 0.063(3) Uani 1 1 d . . .
H6 H 0.8803 0.6005 1.0164 0.076 Uiso 1 1 calc R . .
C7 C 0.6568(17) 0.6694(4) 1.0392(3) 0.052(3) Uani 1 1 d . . .
H7 H 0.7458 0.6916 1.0628 0.063 Uiso 1 1 calc R . .
C8 C 0.700(2) 0.5378(7) 0.9390(5) 0.115(6) Uani 1 1 d . A .
C9 C 0.748(2) 0.4747(6) 0.9570(4) 0.102(3) Uani 1 1 d DU . .
C10 C 0.866(3) 0.4268(5) 0.9249(4) 0.102(3) Uani 1 1 d DU A .
C11 C 0.929(2) 0.4382(6) 0.8747(4) 0.087(4) Uani 1 1 d . . .
C12 C 0.880(3) 0.5030(6) 0.8565(4) 0.102(3) Uani 1 1 d . A .
C13 C 0.775(2) 0.5520(6) 0.8852(4) 0.102(3) Uani 1 1 d . . .
C14 C 0.615(6) 0.4453(9) 1.0084(9) 0.132(10) Uani 0.619(16) 1 d PD A 1
H14A H 0.4730 0.4328 0.9971 0.198 Uiso 0.619(16) 1 calc PR A 1
H14B H 0.6038 0.4778 1.0357 0.198 Uiso 0.619(16) 1 calc PR A 1
H14C H 0.6891 0.4082 1.0223 0.198 Uiso 0.619(16) 1 calc PR A 1
C14' C 0.783(9) 0.4708(18) 1.0229(8) 0.132(10) Uani 0.381(16) 1 d PDU A 2
H14D H 0.9246 0.4855 1.0318 0.198 Uiso 0.381(16) 1 calc PR A 2
H14E H 0.7648 0.4269 1.0346 0.198 Uiso 0.381(16) 1 calc PR A 2
H14F H 0.6781 0.4978 1.0402 0.198 Uiso 0.381(16) 1 calc PR A 2
C15 C 0.838(6) 0.3474(7) 0.9349(9) 0.132(10) Uani 0.619(16) 1 d PDU A 1
H15A H 0.7074 0.3327 0.9183 0.198 Uiso 0.619(16) 1 calc PR A 1
H15B H 0.8320 0.3387 0.9725 0.198 Uiso 0.619(16) 1 calc PR A 1
H15C H 0.9583 0.3250 0.9195 0.198 Uiso 0.619(16) 1 calc PR A 1
C15' C 1.016(6) 0.3752(17) 0.9598(12) 0.132(10) Uani 0.381(16) 1 d PD A 2
H15D H 1.1372 0.3976 0.9746 0.198 Uiso 0.381(16) 1 calc PR A 2
H15E H 1.0650 0.3411 0.9368 0.198 Uiso 0.381(16) 1 calc PR A 2
H15F H 0.9313 0.3571 0.9883 0.198 Uiso 0.381(16) 1 calc PR A 2
C16 C 0.8579(18) 0.5904(5) 0.8094(3) 0.048(2) Uani 1 1 d . . .
H16 H 0.8717 0.6189 0.7808 0.058 Uiso 1 1 calc R A .
C17 C 1.047(2) 0.3959(5) 0.8398(5) 0.074(4) Uani 1 1 d . A .
C18 C 1.248(2) 0.3775(7) 0.8516(5) 0.112(3) Uani 1 1 d . . .
H18 H 1.3135 0.3918 0.8829 0.134 Uiso 1 1 calc R A .
C19 C 1.362(3) 0.3359(6) 0.8163(5) 0.112(3) Uani 1 1 d . A .
H19 H 1.5054 0.3260 0.8236 0.134 Uiso 1 1 calc R . .
C20 C 1.2698(17) 0.3110(5) 0.7732(3) 0.053(3) Uani 1 1 d . . .
C21 C 1.060(2) 0.3220(7) 0.7641(5) 0.112(3) Uani 1 1 d . A .
H21 H 0.9863 0.2986 0.7382 0.134 Uiso 1 1 calc R . .
C22 C 0.954(2) 0.3698(7) 0.7949(5) 0.112(3) Uani 1 1 d . . .
H22 H 0.8186 0.3839 0.7845 0.134 Uiso 1 1 calc R A .
C23 C 1.389(2) 0.2649(5) 0.7347(4) 0.056(3) Uani 1 1 d . A .

loop_
_atom_site_aniso_label
_atom_site_aniso_U_11
_atom_site_aniso_U_22
_atom_site_aniso_U_33
_atom_site_aniso_U_23
_atom_site_aniso_U_13
_atom_site_aniso_U_12
Zn1 0.0375(6) 0.0419(6) 0.0359(4) -0.0031(5) -0.0012(5) 0.0023(6)
N1 0.037(4) 0.042(5) 0.034(4) -0.002(3) 0.011(3) -0.006(4)
N2 0.039(6) 0.041(5) 0.059(5) -0.027(4) 0.004(4) -0.002(4)
O1 0.027(4) 0.046(4) 0.039(3) -0.004(2) 0.003(3) -0.008(4)
O1W 0.031(4) 0.046(3) 0.050(3) -0.012(3) 0.007(2) 0.020(3)
O2 0.040(4) 0.070(5) 0.056(4) -0.029(4) -0.002(3) 0.000(4)
O3 0.059(7) 0.267(14) 0.123(8) -0.121(8) 0.002(6) -0.014(8)
O4 0.050(4) 0.068(5) 0.048(4) -0.023(3) 0.004(3) -0.006(4)
C1 0.046(6) 0.048(6) 0.028(4) 0.008(4) -0.002(5) 0.011(7)
C2 0.027(5) 0.037(5) 0.029(4) 0.012(4) 0.005(3) 0.017(5)
C3 0.069(9) 0.047(6) 0.029(5) 0.014(4) 0.002(5) 0.020(6)
C4 0.132(12) 0.054(7) 0.034(5) -0.009(4) 0.018(7) 0.041(9)
C5 0.094(10) 0.046(6) 0.066(7) 0.034(5) 0.064(8) 0.034(8)
C6 0.050(7) 0.077(9) 0.062(7) 0.002(6) 0.014(6) 0.009(7)
C7 0.045(7) 0.063(7) 0.048(5) 0.013(4) 0.023(5) 0.023(6)
C8 0.146(15) 0.094(10) 0.104(9) 0.029(8) 0.093(10) 0.071(10)
C9 0.166(7) 0.070(4) 0.072(4) 0.008(3) 0.067(4) 0.029(5)
C10 0.166(7) 0.070(4) 0.072(4) 0.008(3) 0.067(4) 0.029(5)
C11 0.115(12) 0.081(8) 0.066(7) 0.007(6) 0.040(7) 0.022(8)
C12 0.166(7) 0.070(4) 0.072(4) 0.008(3) 0.067(4) 0.029(5)
C13 0.166(7) 0.070(4) 0.072(4) 0.008(3) 0.067(4) 0.029(5)
C14 0.25(3) 0.048(10) 0.098(11) 0.005(7) 0.090(15) 0.012(11)
C14' 0.25(3) 0.048(10) 0.098(11) 0.005(7) 0.090(15) 0.012(11)
C15 0.25(3) 0.048(10) 0.098(11) 0.005(7) 0.090(15) 0.012(11)
C15' 0.25(3) 0.048(10) 0.098(11) 0.005(7) 0.090(15) 0.012(11)
C16 0.053(6) 0.055(6) 0.036(4) -0.016(4) -0.014(5) 0.011(7)
C17 0.075(10) 0.064(8) 0.082(8) 0.023(6) 0.047(7) 0.022(7)
C18 0.098(6) 0.138(7) 0.098(5) -0.068(4) -0.015(4) 0.045(5)
C19 0.098(6) 0.138(7) 0.098(5) -0.068(4) -0.015(4) 0.045(5)
C20 0.063(7) 0.046(6) 0.049(5) -0.009(5) 0.006(5) -0.028(7)
C21 0.098(6) 0.138(7) 0.098(5) -0.068(4) -0.015(4) 0.045(5)
C22 0.098(6) 0.138(7) 0.098(5) -0.068(4) -0.015(4) 0.045(5)
C23 0.044(7) 0.067(7) 0.057(6) -0.032(5) 0.021(6) -0.018(7)

loop_
_atom_type_symbol
_atom_type_description
_atom_type_scat_dispersion_real
_atom_type_scat_dispersion_imag
_atom_type_scat_source
C C 0.0033 0.0016 'International Tables Vol C Tables 4.2.6.8 and 6.1.1.4'
H H 0.0000 0.0000 'International Tables Vol C Tables 4.2.6.8 and 6.1.1.4'
N N 0.0061 0.0033 'International Tables Vol C Tables 4.2.6.8 and 6.1.1.4'
O O 0.0106 0.0060 'International Tables Vol C Tables 4.2.6.8 and 6.1.1.4'
Zn Zn 0.2839 1.4301 'International Tables Vol C Tables 4.2.6.8 and 6.1.1.4'

loop_
_geom_angle_atom_site_label_1
_geom_angle_atom_site_label_2
_geom_angle_atom_site_label_3
_geom_angle
_geom_angle_site_symmetry_1
_geom_angle_site_symmetry_3
N1 Zn1 O4 100.4(3) 4_467 2_665
N1 Zn1 O1 132.7(3) 4_467 .
O4 Zn1 O1 107.3(3) 2_665 .
N1 Zn1 O1W 107.6(3) 4_467 .
O4 Zn1 O1W 95.6(2) 2_665 .
O1 Zn1 O1W 107.0(2) . .
C13 N1 C16 103.8(8) . .
C13 N1 Zn1 135.7(6) . 4_567
C16 N1 Zn1 120.3(6) . 4_567
C16 N2 C12 106.9(8) . .
C1 O1 Zn1 101.1(5) . .
C23 O4 Zn1 125.2(6) . 2_664
O2 C1 O1 120.8(8) . .
O2 C1 C2 123.9(10) . .
O1 C1 C2 115.3(9) . .
C3 C2 C7 117.5(8) . .
C3 C2 C1 125.8(8) . .
C7 C2 C1 116.8(8) . .
C2 C3 C4 124.4(11) . .
C3 C4 C5 116.8(12) . .
C6 C5 C4 121.9(10) . .
C6 C5 C8 118.9(14) . .
C4 C5 C8 119.2(14) . .
C5 C6 C7 117.1(11) . .
C2 C7 C6 122.0(10) . .
C9 C8 C5 126.1(10) . .
C9 C8 C13 114.3(9) . .
C5 C8 C13 118.8(10) . .
C8 C9 C10 123.6(9) . .
C8 C9 C14 118.8(12) . .
C10 C9 C14 115.5(12) . .
C8 C9 C14' 112.8(16) . .
C10 C9 C14' 116.5(17) . .
C14 C9 C14' 43.4(17) . .
C11 C10 C9 122.8(10) . .
C11 C10 C15' 116.1(16) . .
C9 C10 C15' 115.0(15) . .
C11 C10 C15 110.2(11) . .
C9 C10 C15 121.9(12) . .
C15' C10 C15 49.4(15) . .
C10 C11 C12 113.5(10) . .
C10 C11 C17 127.8(11) . .
C12 C11 C17 118.6(9) . .
N2 C12 C13 105.3(10) . .
N2 C12 C11 127.4(10) . .
C13 C12 C11 127.2(10) . .
N1 C13 C12 110.7(9) . .
N1 C13 C8 130.6(10) . .
C12 C13 C8 118.6(11) . .
N2 C16 N1 113.1(8) . .
C18 C17 C22 117.4(12) . .
C18 C17 C11 121.1(13) . .
C22 C17 C11 121.4(12) . .
C17 C18 C19 120.1(13) . .
C20 C19 C18 121.5(14) . .
C19 C20 C21 119.5(12) . .
C19 C20 C23 122.5(11) . .
C21 C20 C23 117.8(10) . .
C20 C21 C22 118.6(13) . .
C17 C22 C21 121.6(13) . .
O3 C23 O4 129.2(10) . .
O3 C23 C20 116.4(10) . .
O4 C23 C20 114.4(10) . .

loop_
_geom_bond_atom_site_label_1
_geom_bond_atom_site_label_2
_geom_bond_distance
_geom_bond_site_symmetry_2
Zn1 N1 1.979(7) 4_467
Zn1 O4 2.000(6) 2_665
Zn1 O1 1.987(5) .
Zn1 O1W 2.058(5) .
N1 C13 1.339(12) .
N1 C16 1.353(10) .
N1 Zn1 1.979(7) 4_567
N2 C16 1.331(11) .
N2 C12 1.358(12) .
O1 C1 1.332(12) .
O2 C1 1.177(11) .
O3 C23 1.191(13) .
O4 C23 1.269(12) .
O4 Zn1 2.000(6) 2_664
C1 C2 1.451(11) .
C2 C3 1.347(12) .
C2 C7 1.390(12) .
C3 C4 1.374(12) .
C4 C5 1.431(17) .
C5 C6 1.359(16) .
C5 C8 1.446(14) .
C6 C7 1.425(13) .
C8 C9 1.414(15) .
C8 C13 1.456(14) .
C9 C10 1.469(15) .
C9 C14 1.645(16) .
C9 C14' 1.663(18) .
C10 C11 1.338(13) .
C10 C15' 1.664(19) .
C10 C15 1.668(15) .
C11 C12 1.446(15) .
C11 C17 1.436(14) .
C12 C13 1.404(14) .
C17 C18 1.340(16) .
C17 C22 1.375(16) .
C18 C19 1.420(15) .
C19 C20 1.328(14) .
C20 C21 1.340(16) .
C20 C23 1.545(14) .
C21 C22 1.415(16) .
